data_2243578
loop_
_publ_author_name
'Deubner, Holger Lars'
'Koester, Marcel'
'von Haenisch, Carsten'
'Kraus, Florian'

_publ_section_title
;
 Synthesis and crystal structure of triethylammonium
 hexabromidouranate(IV) dichloromethane monosolvate
;
_journal_coeditor_code ZL2792
_journal_issue 10
_journal_name_full 'Acta Crystallographica Section E'
_journal_page_first 1587
_journal_page_last 1590
_journal_paper_doi 10.1107/S205698902001169X
_journal_volume 76
_journal_year 2020
_chemical_formula_iupac '(C6 H16 N)2 [U Br6], C H2 Cl2'
_chemical_formula_moiety '2(C6 H16 N +), Br6 U 2-, C H2 Cl2'
_chemical_formula_sum 'C13 H34 Br6 Cl2 N2 U'
_chemical_formula_weight 1006.81
_chemical_name_systematic
;
Triethylammonium hexabromidouranate(IV) dichloromethane monosolvate
;
_space_group_crystal_system monoclinic
_space_group_IT_number 14
_space_group_name_Hall '-P 2yn'
_space_group_name_H-M_alt 'P 1 21/n 1'
_atom_sites_solution_hydrogens geom
_atom_sites_solution_primary dual
_atom_sites_solution_secondary difmap
_audit_creation_method SHELXL-2018/3
_cell_angle_alpha 90
_cell_angle_beta 92.0550(10)
_cell_angle_gamma 90
_cell_formula_units_Z 4
_cell_length_a 10.7318(4)
_cell_length_b 17.4541(4)
_cell_length_c 15.0082(4)
_cell_measurement_reflns_used 72381
_cell_measurement_temperature 100(2)
_cell_measurement_theta_max 53.6
_cell_measurement_theta_min 5.1
_cell_volume 2809.44(14)
_computing_cell_refinement
;
X-Area (Stoe & Cie, 2018)
;
_computing_data_collection
;
X-Area (Stoe & Cie, 2018)
;
_computing_data_reduction
;
X-Area (Stoe & Cie, 2018)
;
_computing_molecular_graphics
;
DIAMOND (Brandenburg, 2019)
;
_computing_structure_refinement
;
<i>SHELXL2018/3</i> (Sheldrick, 2015b)
;
_computing_structure_solution
;
<i>SHELXT2018/3</i> (Sheldrick, 2015a)
;
_diffrn_ambient_temperature 100(2)
_diffrn_detector 'image plate (34 cm diameter)'
_diffrn_detector_area_resol_mean 6.67
_diffrn_measured_fraction_theta_full 0.998
_diffrn_measured_fraction_theta_max 0.992
_diffrn_measurement_device '2-circle diffractometer'
_diffrn_measurement_device_type 'STOE IPDS 2T'
_diffrn_measurement_method 'rotation method, \w scans'
_diffrn_radiation_monochromator 'planar graphite'
_diffrn_radiation_type MoK\a
_diffrn_radiation_wavelength 0.71073
_diffrn_reflns_av_R_equivalents 0.0645
_diffrn_reflns_av_unetI/netI 0.0315
_diffrn_reflns_limit_h_max 13
_diffrn_reflns_limit_h_min -13
_diffrn_reflns_limit_k_max 22
_diffrn_reflns_limit_k_min -22
_diffrn_reflns_limit_l_max 18
_diffrn_reflns_limit_l_min -19
_diffrn_reflns_number 35494
_diffrn_reflns_theta_full 25.242
_diffrn_reflns_theta_max 26.791
_diffrn_reflns_theta_min 2.574
_diffrn_source 'sealed X-ray tube, 12 x 0.4 mm long-fine focus'
_exptl_absorpt_coefficient_mu 14.503
_exptl_absorpt_correction_T_max 0.5269
_exptl_absorpt_correction_T_min 0.0492
_exptl_absorpt_correction_type numerical
_exptl_absorpt_process_details
;
(X-Red32; Stoe & Cie, 2009)
;
_exptl_crystal_colour 'dark brown'
_exptl_crystal_density_diffrn 2.380
_exptl_crystal_description plate
_exptl_crystal_F_000 1848
_exptl_crystal_size_max 0.1
_exptl_crystal_size_mid 0.1
_exptl_crystal_size_min 0.05
_refine_diff_density_max 1.518
_refine_diff_density_min -1.123
_refine_ls_extinction_method none
_refine_ls_goodness_of_fit_ref 1.044
_refine_ls_hydrogen_treatment constr
_refine_ls_matrix_type full
_refine_ls_number_parameters 223
_refine_ls_number_reflns 5945
_refine_ls_number_restraints 0
_refine_ls_restrained_S_all 1.044
_refine_ls_R_factor_all 0.0302
_refine_ls_R_factor_gt 0.0246
_refine_ls_shift/su_max 0.002
_refine_ls_shift/su_mean 0.000
_refine_ls_structure_factor_coef Fsqd
_refine_ls_weighting_details 'w=1/[\s^2^(Fo^2^)+(0.0252P)^2^+6.7371P] where P=(Fo^2^+2Fc^2^)/3'
_refine_ls_weighting_scheme calc
_refine_ls_wR_factor_gt 0.0573
_refine_ls_wR_factor_ref 0.0594
_reflns_number_gt 5307
_reflns_number_total 5945
_reflns_threshold_expression 'I > 2\s(I)'
_cod_data_source_file zl2792sup1.cif
_cod_data_source_block I
_cod_original_sg_symbol_H-M 'P 21/n'
_cod_database_code 2243578
_shelx_space_group_comment
;
The symmetry employed for this shelxl refinement is uniquely defined
by the following loop, which should always be used as a source of
symmetry information in preference to the above space-group names.
They are only intended as comments.
;

loop_
_space_group_symop_operation_xyz
'x, y, z'
'-x+1/2, y+1/2, -z+1/2'
'-x, -y, -z'
'x-1/2, -y-1/2, z-1/2'

loop_
_atom_site_type_symbol
_atom_site_label
_atom_site_fract_x
_atom_site_fract_y
_atom_site_fract_z
_atom_site_U_iso_or_equiv
_atom_site_adp_type
_atom_site_calc_flag
_atom_site_occupancy
_atom_site_disorder_assembly
_atom_site_disorder_group
U U1 0.70763(2) 0.60417(2) 0.25294(2) 0.01693(5) Uani d 1 . .
Br Br1 0.69695(4) 0.57164(3) 0.43407(3) 0.02583(10) Uani d 1 . .
Br Br2 0.71934(4) 0.62538(3) 0.07145(3) 0.02426(10) Uani d 1 . .
Br Br3 0.79682(4) 0.45554(3) 0.23313(3) 0.02729(10) Uani d 1 . .
Br Br4 0.46676(4) 0.55130(3) 0.22569(3) 0.02739(10) Uani d 1 . .
Br Br5 0.61892(4) 0.74956(2) 0.28651(3) 0.02490(10) Uani d 1 . .
Br Br6 0.95008(4) 0.65689(3) 0.27283(3) 0.02697(10) Uani d 1 . .
Cl Cl1 0.80839(13) 0.55597(8) 0.65867(8) 0.0411(3) Uani d 1 . .
Cl Cl2 0.83159(13) 0.58050(10) 0.85069(9) 0.0513(4) Uani d 1 . .
N N1 0.7139(3) 0.3577(2) 0.0379(2) 0.0233(8) Uani d 1 . .
H H1 0.755481 0.354489 0.098517 0.028 Uiso calc 1 . .
N N2 0.7104(3) 0.3716(2) 0.4459(2) 0.0232(8) Uani d 1 . .
H H2 0.705708 0.424063 0.419282 0.028 Uiso calc 1 . .
C C1 0.8582(4) 0.5179(3) 0.7622(3) 0.0350(11) Uani d 1 . .
H H1A 0.813690 0.469171 0.772342 0.042 Uiso calc 1 . .
H H1B 0.948470 0.506395 0.761006 0.042 Uiso calc 1 . .
C C11 0.7928(4) 0.4099(3) -0.0159(3) 0.0305(10) Uani d 1 . .
H H11A 0.798906 0.460352 0.014011 0.037 Uiso calc 1 . .
H H11B 0.751630 0.417679 -0.075281 0.037 Uiso calc 1 . .
C C12 0.9236(4) 0.3788(4) -0.0280(4) 0.0439(14) Uani d 1 . .
H H12A 0.960175 0.363457 0.030062 0.066 Uiso calc 1 . .
H H12B 0.975348 0.418558 -0.054084 0.066 Uiso calc 1 . .
H H12C 0.919360 0.334222 -0.067749 0.066 Uiso calc 1 . .
C C13 0.7052(5) 0.2763(3) 0.0032(3) 0.0306(10) Uani d 1 . .
H H13A 0.789983 0.253987 0.003254 0.037 Uiso calc 1 . .
H H13B 0.655161 0.245525 0.044208 0.037 Uiso calc 1 . .
C C14 0.6472(5) 0.2707(3) -0.0896(3) 0.0387(12) Uani d 1 . .
H H14A 0.561944 0.290737 -0.089751 0.058 Uiso calc 1 . .
H H14B 0.645537 0.216946 -0.108520 0.058 Uiso calc 1 . .
H H14C 0.696590 0.300684 -0.130777 0.058 Uiso calc 1 . .
C C15 0.5882(4) 0.3948(3) 0.0504(3) 0.0244(9) Uani d 1 . .
H H15A 0.601033 0.447669 0.072758 0.029 Uiso calc 1 . .
H H15B 0.542776 0.397995 -0.008087 0.029 Uiso calc 1 . .
C C16 0.5098(4) 0.3514(3) 0.1146(3) 0.0322(11) Uani d 1 . .
H H16A 0.484504 0.302216 0.087991 0.048 Uiso calc 1 . .
H H16B 0.435415 0.381437 0.127367 0.048 Uiso calc 1 . .
H H16C 0.558378 0.342157 0.170045 0.048 Uiso calc 1 . .
C C21 0.6301(4) 0.3208(3) 0.3864(3) 0.0260(9) Uani d 1 . .
H H21A 0.626464 0.269114 0.413275 0.031 Uiso calc 1 . .
H H21B 0.669358 0.315813 0.327985 0.031 Uiso calc 1 . .
C C22 0.4989(4) 0.3505(3) 0.3715(3) 0.0310(10) Uani d 1 . .
H H22A 0.455318 0.348800 0.427708 0.046 Uiso calc 1 . .
H H22B 0.454521 0.318541 0.327033 0.046 Uiso calc 1 . .
H H22C 0.501713 0.403488 0.349993 0.046 Uiso calc 1 . .
C C23 0.6641(4) 0.3789(3) 0.5399(3) 0.0296(10) Uani d 1 . .
H H23A 0.709967 0.420914 0.570805 0.036 Uiso calc 1 . .
H H23B 0.574683 0.392884 0.536600 0.036 Uiso calc 1 . .
C C24 0.6800(6) 0.3064(3) 0.5941(3) 0.0445(13) Uani d 1 . .
H H24A 0.636358 0.264126 0.563271 0.067 Uiso calc 1 . .
H H24B 0.644987 0.313862 0.652859 0.067 Uiso calc 1 . .
H H24C 0.768859 0.294031 0.601240 0.067 Uiso calc 1 . .
C C25 0.8449(4) 0.3475(3) 0.4436(3) 0.0248(9) Uani d 1 . .
H H25A 0.854298 0.296273 0.471340 0.030 Uiso calc 1 . .
H H25B 0.868916 0.343198 0.380740 0.030 Uiso calc 1 . .
C C26 0.9315(4) 0.4027(3) 0.4915(3) 0.0325(11) Uani d 1 . .
H H26A 0.918147 0.454356 0.467310 0.049 Uiso calc 1 . .
H H26B 1.018010 0.387174 0.483028 0.049 Uiso calc 1 . .
H H26C 0.914733 0.402615 0.555219 0.049 Uiso calc 1 . .

loop_
_atom_site_aniso_label
_atom_site_aniso_U_11
_atom_site_aniso_U_22
_atom_site_aniso_U_33
_atom_site_aniso_U_12
_atom_site_aniso_U_13
_atom_site_aniso_U_23
U1 0.01705(8) 0.01736(9) 0.01627(7) 0.00032(6) -0.00099(5) -0.00022(5)
Br1 0.0311(2) 0.0274(2) 0.01893(18) 0.00404(18) 0.00139(16) 0.00121(17)
Br2 0.0261(2) 0.0274(2) 0.01914(18) -0.00121(17) -0.00094(16) -0.00011(16)
Br3 0.0308(2) 0.0229(2) 0.0278(2) 0.00371(17) -0.00318(17) -0.00230(17)
Br4 0.02038(19) 0.0287(2) 0.0329(2) -0.00374(17) -0.00104(17) 0.00114(18)
Br5 0.0270(2) 0.0205(2) 0.0272(2) 0.00144(17) 0.00110(16) -0.00114(17)
Br6 0.02052(19) 0.0305(2) 0.0297(2) -0.00311(17) -0.00316(16) -0.00108(18)
Cl1 0.0534(7) 0.0411(7) 0.0285(6) -0.0082(6) -0.0010(5) 0.0058(5)
Cl2 0.0456(7) 0.0706(10) 0.0377(7) -0.0045(7) 0.0036(6) -0.0211(7)
N1 0.0237(17) 0.026(2) 0.0199(17) 0.0037(15) -0.0050(14) -0.0013(15)
N2 0.0231(17) 0.0223(19) 0.0242(18) -0.0015(15) -0.0009(14) -0.0026(15)
C1 0.027(2) 0.047(3) 0.031(2) 0.004(2) -0.0007(19) -0.003(2)
C11 0.027(2) 0.036(3) 0.028(2) -0.005(2) -0.0007(18) -0.002(2)
C12 0.027(2) 0.069(4) 0.036(3) -0.001(3) 0.006(2) -0.007(3)
C13 0.038(2) 0.020(2) 0.033(2) 0.0048(19) -0.008(2) 0.0000(19)
C14 0.053(3) 0.029(3) 0.033(2) 0.004(2) -0.013(2) -0.005(2)
C15 0.021(2) 0.025(2) 0.027(2) 0.0018(17) -0.0027(17) -0.0005(18)
C16 0.026(2) 0.040(3) 0.031(2) -0.003(2) -0.0024(18) 0.005(2)
C21 0.024(2) 0.027(2) 0.028(2) -0.0003(18) -0.0003(17) -0.0036(18)
C22 0.024(2) 0.035(3) 0.034(2) 0.001(2) 0.0015(18) -0.006(2)
C23 0.025(2) 0.037(3) 0.027(2) 0.003(2) 0.0051(18) -0.009(2)
C24 0.058(3) 0.045(3) 0.032(3) -0.001(3) 0.021(2) 0.006(2)
C25 0.0187(19) 0.030(3) 0.026(2) 0.0036(18) 0.0041(16) 0.0029(18)
C26 0.024(2) 0.038(3) 0.035(2) -0.004(2) -0.0069(19) 0.000(2)

loop_
_atom_type_symbol
_atom_type_description
_atom_type_scat_dispersion_real
_atom_type_scat_dispersion_imag
_atom_type_scat_source
C C 0.0033 0.0016 'International Tables Vol C Tables 4.2.6.8 and 6.1.1.4'
N N 0.0061 0.0033 'International Tables Vol C Tables 4.2.6.8 and 6.1.1.4'
Cl Cl 0.1484 0.1585 'International Tables Vol C Tables 4.2.6.8 and 6.1.1.4'
Br Br -0.2901 2.4595 'International Tables Vol C Tables 4.2.6.8 and 6.1.1.4'
U U -9.6767 9.6646 'International Tables Vol C Tables 4.2.6.8 and 6.1.1.4'
H H 0.0000 0.0000 'International Tables Vol C Tables 4.2.6.8 and 6.1.1.4'

loop_
_geom_angle_atom_site_label_1
_geom_angle_atom_site_label_2
_geom_angle_atom_site_label_3
_geom_angle_site_symmetry_1
_geom_angle_site_symmetry_3
_geom_angle
_geom_angle_publ_flag
Br2 U1 Br4 . . 88.519(13) ?
Br2 U1 Br5 . . 94.879(14) ?
Br4 U1 Br5 . . 90.407(14) ?
Br2 U1 Br6 . . 89.194(13) ?
Br4 U1 Br6 . . 177.674(14) ?
Br5 U1 Br6 . . 90.214(14) ?
Br2 U1 Br1 . . 175.943(14) ?
Br4 U1 Br1 . . 90.307(14) ?
Br5 U1 Br1 . . 89.011(13) ?
Br6 U1 Br1 . . 91.945(13) ?
Br2 U1 Br3 . . 89.519(13) ?
Br4 U1 Br3 . . 89.792(14) ?
Br5 U1 Br3 . . 175.601(13) ?
Br6 U1 Br3 . . 89.760(14) ?
Br1 U1 Br3 . . 86.593(13) ?
C11 N1 C13 . . 114.4(4) ?
C11 N1 C15 . . 109.2(3) ?
C13 N1 C15 . . 113.5(3) ?
C11 N1 H1 . . 106.3 ?
C13 N1 H1 . . 106.3 ?
C15 N1 H1 . . 106.3 ?
C25 N2 C21 . . 110.5(3) ?
C25 N2 C23 . . 113.0(3) ?
C21 N2 C23 . . 113.6(3) ?
C25 N2 H2 . . 106.3 ?
C21 N2 H2 . . 106.3 ?
C23 N2 H2 . . 106.3 ?
Cl2 C1 Cl1 . . 112.5(3) ?
Cl2 C1 H1A . . 109.1 ?
Cl1 C1 H1A . . 109.1 ?
Cl2 C1 H1B . . 109.1 ?
Cl1 C1 H1B . . 109.1 ?
H1A C1 H1B . . 107.8 ?
N1 C11 C12 . . 112.8(4) ?
N1 C11 H11A . . 109.0 ?
C12 C11 H11A . . 109.0 ?
N1 C11 H11B . . 109.0 ?
C12 C11 H11B . . 109.0 ?
H11A C11 H11B . . 107.8 ?
C11 C12 H12A . . 109.5 ?
C11 C12 H12B . . 109.5 ?
H12A C12 H12B . . 109.5 ?
C11 C12 H12C . . 109.5 ?
H12A C12 H12C . . 109.5 ?
H12B C12 H12C . . 109.5 ?
C14 C13 N1 . . 113.4(4) ?
C14 C13 H13A . . 108.9 ?
N1 C13 H13A . . 108.9 ?
C14 C13 H13B . . 108.9 ?
N1 C13 H13B . . 108.9 ?
H13A C13 H13B . . 107.7 ?
C13 C14 H14A . . 109.5 ?
C13 C14 H14B . . 109.5 ?
H14A C14 H14B . . 109.5 ?
C13 C14 H14C . . 109.5 ?
H14A C14 H14C . . 109.5 ?
H14B C14 H14C . . 109.5 ?
C16 C15 N1 . . 112.6(4) ?
C16 C15 H15A . . 109.1 ?
N1 C15 H15A . . 109.1 ?
C16 C15 H15B . . 109.1 ?
N1 C15 H15B . . 109.1 ?
H15A C15 H15B . . 107.8 ?
C15 C16 H16A . . 109.5 ?
C15 C16 H16B . . 109.5 ?
H16A C16 H16B . . 109.5 ?
C15 C16 H16C . . 109.5 ?
H16A C16 H16C . . 109.5 ?
H16B C16 H16C . . 109.5 ?
N2 C21 C22 . . 113.4(4) ?
N2 C21 H21A . . 108.9 ?
C22 C21 H21A . . 108.9 ?
N2 C21 H21B . . 108.9 ?
C22 C21 H21B . . 108.9 ?
H21A C21 H21B . . 107.7 ?
C21 C22 H22A . . 109.5 ?
C21 C22 H22B . . 109.5 ?
H22A C22 H22B . . 109.5 ?
C21 C22 H22C . . 109.5 ?
H22A C22 H22C . . 109.5 ?
H22B C22 H22C . . 109.5 ?
C24 C23 N2 . . 113.3(4) ?
C24 C23 H23A . . 108.9 ?
N2 C23 H23A . . 108.9 ?
C24 C23 H23B . . 108.9 ?
N2 C23 H23B . . 108.9 ?
H23A C23 H23B . . 107.7 ?
C23 C24 H24A . . 109.5 ?
C23 C24 H24B . . 109.5 ?
H24A C24 H24B . . 109.5 ?
C23 C24 H24C . . 109.5 ?
H24A C24 H24C . . 109.5 ?
H24B C24 H24C . . 109.5 ?
C26 C25 N2 . . 112.8(4) ?
C26 C25 H25A . . 109.0 ?
N2 C25 H25A . . 109.0 ?
C26 C25 H25B . . 109.0 ?
N2 C25 H25B . . 109.0 ?
H25A C25 H25B . . 107.8 ?
C25 C26 H26A . . 109.5 ?
C25 C26 H26B . . 109.5 ?
H26A C26 H26B . . 109.5 ?
C25 C26 H26C . . 109.5 ?
H26A C26 H26C . . 109.5 ?
H26B C26 H26C . . 109.5 ?

loop_
_geom_bond_atom_site_label_1
_geom_bond_atom_site_label_2
_geom_bond_distance
U1 Br2 2.7562(4)
U1 Br4 2.7613(4)
U1 Br5 2.7631(5)
U1 Br6 2.7658(4)
U1 Br1 2.7835(4)
U1 Br3 2.7847(5)
Cl1 C1 1.756(5)
Cl2 C1 1.751(5)
N1 C11 1.500(6)
N1 C13 1.514(6)
N1 C15 1.515(5)
N1 H1 1.0000
N2 C25 1.504(5)
N2 C21 1.508(5)
N2 C23 1.517(6)
N2 H2 1.0000
C1 H1A 0.9900
C1 H1B 0.9900
C11 C12 1.521(7)
C11 H11A 0.9900
C11 H11B 0.9900
C12 H12A 0.9800
C12 H12B 0.9800
C12 H12C 0.9800
C13 C14 1.508(6)
C13 H13A 0.9900
C13 H13B 0.9900
C14 H14A 0.9800
C14 H14B 0.9800
C14 H14C 0.9800
C15 C16 1.506(6)
C15 H15A 0.9900
C15 H15B 0.9900
C16 H16A 0.9800
C16 H16B 0.9800
C16 H16C 0.9800
C21 C22 1.509(6)
C21 H21A 0.9900
C21 H21B 0.9900
C22 H22A 0.9800
C22 H22B 0.9800
C22 H22C 0.9800
C23 C24 1.511(7)
C23 H23A 0.9900
C23 H23B 0.9900
C24 H24A 0.9800
C24 H24B 0.9800
C24 H24C 0.9800
C25 C26 1.503(6)
C25 H25A 0.9900
C25 H25B 0.9900
C26 H26A 0.9800
C26 H26B 0.9800
C26 H26C 0.9800

loop_
_geom_hbond_atom_site_label_D
_geom_hbond_atom_site_label_H
_geom_hbond_atom_site_label_A
_geom_hbond_site_symmetry_A
_geom_hbond_distance_DH
_geom_hbond_distance_HA
_geom_hbond_distance_DA
_geom_hbond_angle_DHA
_geom_hbond_publ_flag
N1 H1 Br3 . 1.00 2.71 3.480(3) 134.3 yes
N1 H1 Br5 2_645 1.00 2.83 3.658(3) 141.1 yes
C11 H11A Br2 . 0.99 3.13 4.070(5) 158.2 yes
C11 H11B Br4 3_665 0.99 3.24 4.184(4) 159.8 yes
C13 H13B Br6 2_645 0.99 3.38 4.339(5) 163.3 yes
C14 H14A Br2 3_665 0.98 3.38 4.350(6) 173.2 yes
C14 H14B Cl1 2_645 0.98 2.95 3.922(5) 169.2 yes
C16 H16B Cl2 3_666 0.98 2.97 3.904(5) 159.5 yes
N2 H2 Br1 . 1.00 2.59 3.499(4) 151.5 yes
C21 H21B Br5 2_645 0.99 3.12 4.005(5) 149.6 yes
C22 H22C Br4 . 0.98 3.20 4.139(5) 161.6 yes
C23 H23A Cl1 . 0.99 2.88 3.865(5) 171.3 yes
C25 H25B Br5 2_645 0.99 3.00 3.886(4) 149.2 yes
C1 H1B Br3 3_766 0.99 2.81 3.729(5) 154.5 yes

loop_
_geom_torsion_atom_site_label_1
_geom_torsion_atom_site_label_2
_geom_torsion_atom_site_label_3
_geom_torsion_atom_site_label_4
_geom_torsion_site_symmetry_1
_geom_torsion_site_symmetry_2
_geom_torsion_site_symmetry_3
_geom_torsion_site_symmetry_4
_geom_torsion
_geom_torsion_publ_flag
C13 N1 C11 C12 . . . . -54.2(5) ?
C15 N1 C11 C12 . . . . 177.2(4) ?
C11 N1 C13 C14 . . . . -61.4(5) ?
C15 N1 C13 C14 . . . . 64.9(5) ?
C11 N1 C15 C16 . . . . -171.9(4) ?
C13 N1 C15 C16 . . . . 59.1(5) ?
C25 N2 C21 C22 . . . . -168.9(4) ?
C23 N2 C21 C22 . . . . 62.8(5) ?
C25 N2 C23 C24 . . . . -56.5(5) ?
C21 N2 C23 C24 . . . . 70.5(5) ?
C21 N2 C25 C26 . . . . 171.9(4) ?
C23 N2 C25 C26 . . . . -59.4(5) ?
